data_7130894
loop_
_publ_author_name
'Karagiannis, Ageliki'
'Tyryshkin, Alexei M.'
'Lalancette, Roger A.'
'Spasyuk, Denis M.'
'Washington, Asmaa'
'Prokopchuk, Demyan E.'

_publ_section_title
;
 A Redox-active Manganate(0) Dicarbene Metalloradical
;
_journal_name_full 'Chemical Communications'
_journal_paper_doi 10.1039/D2CC04677F
_journal_year 2022
_chemical_formula_moiety ' C18 H36 N2 Na O6, C29 H32 B Mn N4 O3'
_chemical_formula_sum 'C47 H68 B Mn N6 Na O9'
_chemical_formula_weight 949.81
_chemical_properties_physical Air-sensitive,Moisture-sensitive
_space_group_crystal_system orthorhombic
_space_group_IT_number 61
_space_group_name_Hall '-P 2ac 2ab'
_space_group_name_H-M_alt 'P b c a'
_atom_sites_solution_hydrogens geom
_audit_creation_method SHELXL-2018/1
_audit_update_record
;
2022-09-30 deposited with the CCDC.	2022-10-24 downloaded from the CCDC.
;
_cell_angle_alpha 90
_cell_angle_beta 90
_cell_angle_gamma 90
_cell_formula_units_Z 8
_cell_length_a 13.5422(2)
_cell_length_b 25.4388(4)
_cell_length_c 28.3588(5)
_cell_measurement_reflns_used 16660
_cell_measurement_temperature 120
_cell_measurement_theta_max 70.340
_cell_measurement_theta_min 3.128
_cell_volume 9769.5(3)
_computing_publication_material 'Linxtl  6.0.1'
_computing_structure_refinement 'SHELXL2013 (Sheldrick, 2018)'
_computing_structure_solution 'SHELXL2013 (Sheldrick, 2018)'
_diffrn_ambient_temperature 120
_diffrn_measured_fraction_theta_full 0.998
_diffrn_measured_fraction_theta_max 0.997
_diffrn_measurement_device_type 'XtaLAB Synergy, Dualflex, HyPix'
_diffrn_measurement_method '\f and \w scans'
_diffrn_radiation_type 'Cu K\a'
_diffrn_radiation_wavelength 1.54184
_diffrn_reflns_av_R_equivalents 0.0548
_diffrn_reflns_av_unetI/netI 0.0400
_diffrn_reflns_Laue_measured_fraction_full 0.998
_diffrn_reflns_Laue_measured_fraction_max 0.997
_diffrn_reflns_limit_h_max 15
_diffrn_reflns_limit_h_min -16
_diffrn_reflns_limit_k_max 30
_diffrn_reflns_limit_k_min -30
_diffrn_reflns_limit_l_max 32
_diffrn_reflns_limit_l_min -34
_diffrn_reflns_number 46256
_diffrn_reflns_point_group_measured_fraction_full 0.998
_diffrn_reflns_point_group_measured_fraction_max 0.997
_diffrn_reflns_theta_full 67.684
_diffrn_reflns_theta_max 67.987
_diffrn_reflns_theta_min 3.117
_diffrn_source 'micro-focus sealed X-ray tube'
_diffrn_standards_decay_% 0
_diffrn_standards_interval_count 0
_diffrn_standards_number 0
_exptl_absorpt_coefficient_mu 2.769
_exptl_absorpt_correction_T_max 1.000
_exptl_absorpt_correction_T_min 0.495
_exptl_absorpt_correction_type multi-scan
_exptl_absorpt_process_details 'Sadabs (Sheldrick, 1996)'
_exptl_crystal_colour green
_exptl_crystal_density_diffrn 1.280
_exptl_crystal_description rod
_exptl_crystal_F_000 4040
_exptl_crystal_size_max 0.214
_exptl_crystal_size_mid 0.076
_exptl_crystal_size_min 0.060
_refine_diff_density_max 0.603
_refine_diff_density_min -0.438
_refine_diff_density_rms 0.059
_refine_ls_extinction_method none
_refine_ls_goodness_of_fit_ref 1.073
_refine_ls_hydrogen_treatment constr
_refine_ls_matrix_type full
_refine_ls_number_parameters 861
_refine_ls_number_reflns 8877
_refine_ls_number_restraints 1840
_refine_ls_restrained_S_all 1.129
_refine_ls_R_factor_all 0.0894
_refine_ls_R_factor_gt 0.0705
_refine_ls_shift/su_max 0.000
_refine_ls_shift/su_mean 0.000
_refine_ls_structure_factor_coef Fsqd
_refine_ls_weighting_details 'w=1/[\s^2^(Fo^2^)+(0.0639P)^2^+17.0271P] where P=(Fo^2^+2Fc^2^)/3'
_refine_ls_weighting_scheme calc
_refine_ls_wR_factor_gt 0.1580
_refine_ls_wR_factor_ref 0.1683
_reflns_Friedel_coverage 0.000
_reflns_number_gt 7081
_reflns_number_total 8877
_reflns_threshold_expression 'I > 2\s(I)'
_cod_data_source_file d2cc04677f3.cif
_cod_data_source_block 220926RAL_AK_503_Na_120K
_cod_database_code 7130894
_shelx_shelxl_version_number 2018/1
_shelx_space_group_comment
;
The symmetry employed for this shelxl refinement is uniquely defined
by the following loop, which should always be used as a source of
symmetry information in preference to the above space-group names.
They are only intended as comments.
;
_shelx_estimated_absorpt_t_min 0.594
_shelx_estimated_absorpt_t_max 0.978

loop_
_space_group_symop_operation_xyz
'x, y, z'
'-x+1/2, -y, z+1/2'
'-x, y+1/2, -z+1/2'
'x+1/2, -y+1/2, -z'
'-x, -y, -z'
'x-1/2, y, -z-1/2'
'x, -y-1/2, z-1/2'
'-x-1/2, y-1/2, z'

loop_
_atom_site_label
_atom_site_type_symbol
_atom_site_fract_x
_atom_site_fract_y
_atom_site_fract_z
_atom_site_U_iso_or_equiv
_atom_site_adp_type
_atom_site_occupancy
_atom_site_site_symmetry_order
_atom_site_calc_flag
_atom_site_refinement_flags_posn
_atom_site_refinement_flags_adp
_atom_site_refinement_flags_occupancy
_atom_site_disorder_assembly
_atom_site_disorder_group
B1 B 0.6085(3) 0.11571(15) 0.39866(13) 0.0289(8) Uani 1 1 d . . . A 1
C1 C 0.8849(3) 0.22094(16) 0.33828(14) 0.0405(9) Uani 1 1 d . . . B 1
C2 C 0.8658(3) 0.11680(15) 0.33052(15) 0.0402(9) Uani 1 1 d . . . C 1
C3 C 0.8978(3) 0.15506(18) 0.40869(15) 0.0512(11) Uani 1 1 d . . . D 1
C4 C 0.6856(2) 0.15460(13) 0.32232(11) 0.0268(7) Uani 1 1 d . . . E 1
C5 C 0.5685(3) 0.13137(16) 0.26958(12) 0.0383(9) Uani 1 1 d . . . F 1
H5 H 0.533126 0.127654 0.240831 0.046 Uiso 1 1 calc R U . F 1
C6 C 0.5414(2) 0.11308(15) 0.31172(12) 0.0352(8) Uani 1 1 d . . . F 1
H6 H 0.483366 0.093370 0.318234 0.042 Uiso 1 1 calc R U . F 1
C7 C 0.7055(3) 0.18843(14) 0.23746(12) 0.0375(9) Uani 1 1 d . . . G 1
C8 C 0.6956(4) 0.24645(15) 0.25044(15) 0.0563(12) Uani 1 1 d . . . G 1
H8A H 0.625506 0.255513 0.253455 0.084 Uiso 1 1 calc R U . G 1
H8B H 0.725676 0.268066 0.225714 0.084 Uiso 1 1 calc R U . G 1
H8C H 0.729140 0.253011 0.280480 0.084 Uiso 1 1 calc R U . G 1
C9 C 0.8129(3) 0.17294(15) 0.23103(14) 0.0420(9) Uani 1 1 d . . . G 1
H9A H 0.849190 0.179692 0.260300 0.063 Uiso 1 1 calc R U . G 1
H9B H 0.841866 0.193653 0.205387 0.063 Uiso 1 1 calc R U . G 1
H9C H 0.816943 0.135468 0.223238 0.063 Uiso 1 1 calc R U . G 1
C10 C 0.6521(4) 0.17829(18) 0.19067(13) 0.0541(11) Uani 1 1 d . . . G 1
H10A H 0.655455 0.140752 0.183048 0.081 Uiso 1 1 calc R U . G 1
H10B H 0.683969 0.198601 0.165546 0.081 Uiso 1 1 calc R U . G 1
H10C H 0.582882 0.189018 0.193483 0.081 Uiso 1 1 calc R U . G 1
C11 C 0.4958(2) 0.10022(13) 0.41378(11) 0.0300(7) Uani 1 1 d . . . A 1
C12 C 0.4746(3) 0.05726(15) 0.44252(13) 0.0398(9) Uani 1 1 d . . . A 1
H12 H 0.527339 0.035713 0.453199 0.048 Uiso 1 1 calc R U . A 1
C13 C 0.3787(3) 0.04492(15) 0.45609(15) 0.0460(10) Uani 1 1 d . . . A 1
H13 H 0.366965 0.015521 0.475986 0.055 Uiso 1 1 calc R U . A 1
C14 C 0.3010(3) 0.07493(16) 0.44091(13) 0.0427(9) Uani 1 1 d . . . A 1
H14 H 0.235422 0.066175 0.449850 0.051 Uiso 1 1 calc R U . A 1
C15 C 0.3186(3) 0.11797(16) 0.41256(12) 0.0386(8) Uani 1 1 d . . . A 1
H15 H 0.265238 0.139046 0.401840 0.046 Uiso 1 1 calc R U . A 1
C16 C 0.4148(3) 0.13033(14) 0.39977(12) 0.0342(8) Uani 1 1 d . . . A 1
H16 H 0.425881 0.160478 0.380718 0.041 Uiso 1 1 calc R U . A 1
C17 C 0.6844(2) 0.06895(14) 0.41238(12) 0.0321(7) Uani 1 1 d . . . A 1
C18 C 0.7339(3) 0.06730(15) 0.45531(14) 0.0418(9) Uani 1 1 d . . . A 1
H18 H 0.730012 0.096868 0.475689 0.050 Uiso 1 1 calc R U . A 1
C19 C 0.7887(3) 0.02394(18) 0.46947(17) 0.0546(11) Uani 1 1 d . . . A 1
H19 H 0.821398 0.024090 0.499095 0.065 Uiso 1 1 calc R U . A 1
C20 C 0.7953(3) -0.01888(18) 0.44067(19) 0.0602(12) Uani 1 1 d . . . A 1
H20 H 0.832331 -0.048751 0.450282 0.072 Uiso 1 1 calc R U . A 1
C21 C 0.7485(4) -0.01865(17) 0.39779(17) 0.0622(13) Uani 1 1 d . . . A 1
H21 H 0.752862 -0.048359 0.377607 0.075 Uiso 1 1 calc R U . A 1
C22 C 0.6948(3) 0.02491(15) 0.38407(15) 0.0469(10) Uani 1 1 d . . . A 1
H22 H 0.663846 0.024671 0.354016 0.056 Uiso 1 1 calc R U . A 1
C23 C 0.7140(2) 0.19986(13) 0.41173(11) 0.0303(7) Uani 1 1 d . . . H 1
C24 C 0.5849(3) 0.19047(13) 0.46119(11) 0.0329(8) Uani 1 1 d . . . I 1
H24 H 0.528709 0.175726 0.476314 0.039 Uiso 1 1 calc R U . I 1
C25 C 0.6287(3) 0.23633(13) 0.47238(12) 0.0371(8) Uani 1 1 d . . . I 1
H25 H 0.609073 0.260037 0.496501 0.045 Uiso 1 1 calc R U . I 1
C26A C 0.758(3) 0.2947(15) 0.4468(15) 0.038(5) Uani 0.30(5) 1 d . U P H 1
C27A C 0.863(3) 0.2829(14) 0.4579(12) 0.040(5) Uani 0.30(5) 1 d . U P H 1
H27A H 0.867160 0.267572 0.489555 0.060 Uiso 0.30(5) 1 calc R U P H 1
H27B H 0.888809 0.257974 0.434751 0.060 Uiso 0.30(5) 1 calc R U P H 1
H27C H 0.901316 0.315486 0.456826 0.060 Uiso 0.30(5) 1 calc R U P H 1
C28A C 0.712(2) 0.3316(12) 0.4803(12) 0.034(5) Uani 0.30(5) 1 d . U P H 1
H28A H 0.710728 0.315721 0.511799 0.051 Uiso 0.30(5) 1 calc R U P H 1
H28B H 0.750933 0.364148 0.481322 0.051 Uiso 0.30(5) 1 calc R U P H 1
H28C H 0.644705 0.339553 0.470163 0.051 Uiso 0.30(5) 1 calc R U P H 1
C29A C 0.761(4) 0.3170(16) 0.3996(15) 0.038(5) Uani 0.30(5) 1 d . U P H 1
H29A H 0.791966 0.291715 0.378026 0.057 Uiso 0.30(5) 1 calc R U P H 1
H29B H 0.694139 0.324838 0.388951 0.057 Uiso 0.30(5) 1 calc R U P H 1
H29C H 0.800366 0.349434 0.400110 0.057 Uiso 0.30(5) 1 calc R U P H 1
C26B C 0.7783(14) 0.2886(6) 0.4395(5) 0.037(3) Uani 0.70(5) 1 d . U P H 2
C27B C 0.8862(14) 0.2713(8) 0.4486(7) 0.049(3) Uani 0.70(5) 1 d . U P H 2
H27D H 0.929791 0.301958 0.446744 0.074 Uiso 0.70(5) 1 calc R U P H 2
H27E H 0.891237 0.255446 0.479983 0.074 Uiso 0.70(5) 1 calc R U P H 2
H27F H 0.905946 0.245449 0.424713 0.074 Uiso 0.70(5) 1 calc R U P H 2
C28B C 0.750(2) 0.3268(7) 0.4788(5) 0.056(4) Uani 0.70(5) 1 d . U P H 2
H28D H 0.794228 0.357260 0.478099 0.085 Uiso 0.70(5) 1 calc R U P H 2
H28E H 0.681678 0.338587 0.474184 0.085 Uiso 0.70(5) 1 calc R U P H 2
H28F H 0.755589 0.309132 0.509406 0.085 Uiso 0.70(5) 1 calc R U P H 2
C29B C 0.7640(18) 0.3170(8) 0.3912(5) 0.041(3) Uani 0.70(5) 1 d . U P H 2
H29D H 0.809123 0.346988 0.389231 0.062 Uiso 0.70(5) 1 calc R U P H 2
H29E H 0.778153 0.292353 0.365483 0.062 Uiso 0.70(5) 1 calc R U P H 2
H29F H 0.695694 0.329356 0.388554 0.062 Uiso 0.70(5) 1 calc R U P H 2
Mn1 Mn 0.81098(4) 0.16926(2) 0.36261(2) 0.03277(16) Uani 1 1 d . . . . .
N1 N 0.61228(19) 0.12774(11) 0.34434(9) 0.0278(6) Uani 1 1 d . . . . .
N2 N 0.6357(2) 0.16877(10) 0.42401(9) 0.0279(6) Uani 1 1 d . . . . .
N3 N 0.6583(2) 0.15690(12) 0.27577(9) 0.0305(6) Uani 1 1 d . . . . .
N4 N 0.7081(2) 0.24233(11) 0.44197(10) 0.0358(7) Uani 1 1 d . . . . .
Na1 Na 0.80908(10) 0.39905(5) 0.15930(5) 0.0362(3) Uani 1 1 d . . . . .
O1 O 0.94156(19) 0.25206(12) 0.32402(11) 0.0551(8) Uani 1 1 d . . . . .
O2 O 0.9012(2) 0.08158(12) 0.31022(12) 0.0580(8) Uani 1 1 d . . . . .
O3 O 0.9578(2) 0.14440(15) 0.43660(12) 0.0771(11) Uani 1 1 d . . . . .
C50A C 0.9354(17) 0.4785(5) 0.0888(4) 0.0489(16) Uani 0.605(3) 1 d D U P J 1
H50A H 0.926584 0.501115 0.060756 0.059 Uiso 0.605(3) 1 calc R U P J 1
H50B H 1.006064 0.468626 0.089948 0.059 Uiso 0.605(3) 1 calc R U P J 1
C51A C 0.9163(7) 0.5101(3) 0.1290(2) 0.0582(15) Uani 0.605(3) 1 d D U P J 1
H51A H 0.851861 0.528010 0.125287 0.070 Uiso 0.605(3) 1 calc R U P J 1
H51B H 0.968150 0.537243 0.132073 0.070 Uiso 0.605(3) 1 calc R U P J 1
C52A C 0.8831(5) 0.5111(3) 0.2104(3) 0.0428(14) Uani 0.605(3) 1 d D U P J 1
H52A H 0.917052 0.544858 0.204059 0.051 Uiso 0.605(3) 1 calc R U P J 1
H52B H 0.910815 0.497525 0.240313 0.051 Uiso 0.605(3) 1 calc R U P J 1
C53A C 0.7760(5) 0.5248(3) 0.2205(3) 0.0403(16) Uani 0.605(3) 1 d D U P J 1
H53A H 0.770909 0.544564 0.250479 0.048 Uiso 0.605(3) 1 calc R U P J 1
H53B H 0.748850 0.546784 0.194841 0.048 Uiso 0.605(3) 1 calc R U P J 1
C54A C 0.7231(5) 0.4547(2) 0.2737(2) 0.0365(14) Uani 0.605(3) 1 d D U P J 1
H54A H 0.668814 0.470495 0.292270 0.044 Uiso 0.605(3) 1 calc R U P J 1
H54B H 0.786637 0.464136 0.288708 0.044 Uiso 0.605(3) 1 calc R U P J 1
C55A C 0.7117(5) 0.3959(2) 0.2719(2) 0.0388(14) Uani 0.605(3) 1 d D U P J 1
H55A H 0.712329 0.381724 0.304355 0.047 Uiso 0.605(3) 1 calc R U P J 1
H55B H 0.647075 0.387125 0.257524 0.047 Uiso 0.605(3) 1 calc R U P J 1
C56A C 0.8825(5) 0.3685(3) 0.2698(2) 0.0380(14) Uani 0.605(3) 1 d D U P J 1
H56A H 0.873676 0.354612 0.302192 0.046 Uiso 0.605(3) 1 calc R U P J 1
H56B H 0.914964 0.403282 0.271545 0.046 Uiso 0.605(3) 1 calc R U P J 1
C57A C 0.9422(7) 0.3304(4) 0.2395(3) 0.051(2) Uani 0.605(3) 1 d D U P J 1
H57A H 1.008334 0.325955 0.253914 0.062 Uiso 0.605(3) 1 calc R U P J 1
H57B H 0.909180 0.295687 0.239963 0.062 Uiso 0.605(3) 1 calc R U P J 1
C58A C 0.9839(7) 0.2986(3) 0.1698(3) 0.0598(17) Uani 0.605(3) 1 d D U P J 1
H58A H 0.940211 0.269461 0.179914 0.072 Uiso 0.605(3) 1 calc R U P J 1
H58B H 1.052424 0.289713 0.178904 0.072 Uiso 0.605(3) 1 calc R U P J 1
C59A C 0.9776(7) 0.3052(4) 0.1184(3) 0.0593(18) Uani 0.605(3) 1 d D U P J 1
H59A H 0.996975 0.271722 0.103222 0.071 Uiso 0.605(3) 1 calc R U P J 1
H59B H 1.026068 0.332248 0.108715 0.071 Uiso 0.605(3) 1 calc R U P J 1
C60A C 0.8069(7) 0.2771(4) 0.1038(5) 0.0596(19) Uani 0.605(3) 1 d D U P J 1
H60A H 0.825480 0.249428 0.080897 0.072 Uiso 0.605(3) 1 calc R U P J 1
H60B H 0.810373 0.261528 0.135716 0.072 Uiso 0.605(3) 1 calc R U P J 1
C61A C 0.7036(7) 0.2933(4) 0.0944(4) 0.0577(19) Uani 0.605(3) 1 d D U P J 1
H61A H 0.697713 0.309220 0.062658 0.069 Uiso 0.605(3) 1 calc R U P J 1
H61B H 0.658585 0.262713 0.096291 0.069 Uiso 0.605(3) 1 calc R U P J 1
C62A C 0.5983(7) 0.3606(4) 0.1010(4) 0.080(2) Uani 0.605(3) 1 d D U P J 1
H62A H 0.606219 0.350808 0.067474 0.097 Uiso 0.605(3) 1 calc R U P J 1
H62B H 0.533790 0.346470 0.111409 0.097 Uiso 0.605(3) 1 calc R U P J 1
C63A C 0.5923(6) 0.4101(3) 0.1027(3) 0.0662(18) Uani 0.605(3) 1 d D U P J 1
H63A H 0.522316 0.418374 0.109528 0.079 Uiso 0.605(3) 1 calc R U P J 1
H63B H 0.605411 0.422883 0.070336 0.079 Uiso 0.605(3) 1 calc R U P J 1
C64A C 0.5914(7) 0.4728(4) 0.1652(3) 0.0515(19) Uani 0.605(3) 1 d D U P J 1
H64A H 0.585323 0.507346 0.149480 0.062 Uiso 0.605(3) 1 calc R U P J 1
H64B H 0.523551 0.458343 0.166643 0.062 Uiso 0.605(3) 1 calc R U P J 1
C65A C 0.6148(5) 0.4849(3) 0.2122(2) 0.0466(14) Uani 0.605(3) 1 d D U P J 1
H65A H 0.572290 0.463748 0.233405 0.056 Uiso 0.605(3) 1 calc R U P J 1
H65B H 0.600071 0.522436 0.218090 0.056 Uiso 0.605(3) 1 calc R U P J 1
C66A C 0.8898(6) 0.3438(3) 0.0538(2) 0.0522(16) Uani 0.605(3) 1 d D U P J 1
H66A H 0.934697 0.321436 0.034878 0.063 Uiso 0.605(3) 1 calc R U P J 1
H66B H 0.824301 0.343130 0.038236 0.063 Uiso 0.605(3) 1 calc R U P J 1
C67A C 0.9249(9) 0.3947(4) 0.0528(4) 0.060(2) Uani 0.605(3) 1 d D U P J 1
H67A H 0.995940 0.393326 0.061064 0.072 Uiso 0.605(3) 1 calc R U P J 1
H67B H 0.920718 0.407108 0.019800 0.072 Uiso 0.605(3) 1 calc R U P J 1
N5A N 0.8799(6) 0.3205(3) 0.1006(2) 0.0509(17) Uani 0.605(3) 1 d D U P J 1
N6A N 0.7203(5) 0.4745(3) 0.2240(3) 0.0436(17) Uani 0.605(3) 1 d D U P J 1
O4A O 0.8821(4) 0.4326(2) 0.0808(2) 0.0447(13) Uani 0.605(3) 1 d D U P J 1
O5A O 0.9145(4) 0.4752(2) 0.17391(18) 0.0432(14) Uani 0.605(3) 1 d D U P J 1
O6A O 0.6437(4) 0.4388(2) 0.1302(2) 0.0500(14) Uani 0.605(3) 1 d D U P J 1
O7A O 0.7886(7) 0.3717(4) 0.2451(3) 0.0414(16) Uani 0.605(3) 1 d D U P J 1
O8A O 0.6805(5) 0.3304(3) 0.1295(2) 0.0637(18) Uani 0.605(3) 1 d D U P J 1
O9A O 0.9543(4) 0.3464(2) 0.1921(2) 0.0466(14) Uani 0.605(3) 1 d D U P J 1
C50B C 0.940(3) 0.4803(7) 0.0866(5) 0.049(2) Uani 0.395(3) 1 d D U P J 2
H50C H 0.878005 0.501233 0.085362 0.059 Uiso 0.395(3) 1 calc R U P J 2
H50D H 0.984741 0.489942 0.060584 0.059 Uiso 0.395(3) 1 calc R U P J 2
C51B C 0.9867(8) 0.4796(4) 0.1332(3) 0.0478(18) Uani 0.395(3) 1 d D U P J 2
H51C H 1.032631 0.509402 0.137912 0.057 Uiso 0.395(3) 1 calc R U P J 2
H51D H 1.020555 0.445932 0.139963 0.057 Uiso 0.395(3) 1 calc R U P J 2
C52B C 0.8755(8) 0.5236(4) 0.1870(4) 0.0443(18) Uani 0.395(3) 1 d D U P J 2
H52C H 0.847311 0.552873 0.168299 0.053 Uiso 0.395(3) 1 calc R U P J 2
H52D H 0.941374 0.534788 0.198360 0.053 Uiso 0.395(3) 1 calc R U P J 2
C53B C 0.8104(9) 0.5132(5) 0.2284(4) 0.043(2) Uani 0.395(3) 1 d D U P J 2
H53C H 0.850337 0.496185 0.253356 0.052 Uiso 0.395(3) 1 calc R U P J 2
H53D H 0.786982 0.547293 0.241008 0.052 Uiso 0.395(3) 1 calc R U P J 2
C54B C 0.6894(8) 0.4500(4) 0.2569(4) 0.0379(19) Uani 0.395(3) 1 d D U P J 2
H54C H 0.630821 0.430058 0.246059 0.045 Uiso 0.395(3) 1 calc R U P J 2
H54D H 0.667024 0.474370 0.281873 0.045 Uiso 0.395(3) 1 calc R U P J 2
C55B C 0.7591(8) 0.4125(4) 0.2781(3) 0.0394(18) Uani 0.395(3) 1 d D U P J 2
H55C H 0.819553 0.431202 0.288301 0.047 Uiso 0.395(3) 1 calc R U P J 2
H55D H 0.728759 0.395920 0.306171 0.047 Uiso 0.395(3) 1 calc R U P J 2
C56B C 0.8564(8) 0.3397(5) 0.2612(4) 0.052(2) Uani 0.395(3) 1 d D U P J 2
H56C H 0.837015 0.303143 0.253645 0.062 Uiso 0.395(3) 1 calc R U P J 2
H56D H 0.858219 0.342820 0.296034 0.062 Uiso 0.395(3) 1 calc R U P J 2
C57B C 0.9569(9) 0.3487(5) 0.2430(4) 0.042(3) Uani 0.395(3) 1 d D U P J 2
H57C H 0.990857 0.372706 0.265172 0.051 Uiso 0.395(3) 1 calc R U P J 2
H57D H 0.992418 0.314667 0.244169 0.051 Uiso 0.395(3) 1 calc R U P J 2
C58B C 1.0339(7) 0.3431(4) 0.1687(3) 0.0434(18) Uani 0.395(3) 1 d D U P J 2
H58C H 1.090966 0.329407 0.186708 0.052 Uiso 0.395(3) 1 calc R U P J 2
H58D H 1.058966 0.369614 0.146158 0.052 Uiso 0.395(3) 1 calc R U P J 2
C59B C 0.9885(9) 0.2989(4) 0.1416(5) 0.049(2) Uani 0.395(3) 1 d D U P J 2
H59C H 0.960378 0.272724 0.163664 0.058 Uiso 0.395(3) 1 calc R U P J 2
H59D H 1.039398 0.281312 0.122184 0.058 Uiso 0.395(3) 1 calc R U P J 2
C60B C 0.8390(10) 0.2777(6) 0.1031(8) 0.056(2) Uani 0.395(3) 1 d D U P J 2
H60C H 0.832154 0.257725 0.132924 0.068 Uiso 0.395(3) 1 calc R U P J 2
H60D H 0.866511 0.253525 0.079145 0.068 Uiso 0.395(3) 1 calc R U P J 2
C61B C 0.7397(10) 0.2950(6) 0.0876(6) 0.056(2) Uani 0.395(3) 1 d D U P J 2
H61C H 0.741596 0.302238 0.053307 0.067 Uiso 0.395(3) 1 calc R U P J 2
H61D H 0.692198 0.265952 0.092850 0.067 Uiso 0.395(3) 1 calc R U P J 2
C62B C 0.5892(9) 0.3459(5) 0.1239(5) 0.067(2) Uani 0.395(3) 1 d D U P J 2
H62C H 0.549265 0.337103 0.095804 0.081 Uiso 0.395(3) 1 calc R U P J 2
H62D H 0.571850 0.320955 0.149381 0.081 Uiso 0.395(3) 1 calc R U P J 2
C63B C 0.5703(10) 0.3916(5) 0.1368(6) 0.078(2) Uani 0.395(3) 1 d D U P J 2
H63C H 0.531220 0.406334 0.110446 0.093 Uiso 0.395(3) 1 calc R U P J 2
H63D H 0.522788 0.386885 0.163034 0.093 Uiso 0.395(3) 1 calc R U P J 2
C64B C 0.6043(12) 0.4837(4) 0.1545(5) 0.048(2) Uani 0.395(3) 1 d D U P J 2
H64C H 0.623660 0.501457 0.124870 0.057 Uiso 0.395(3) 1 calc R U P J 2
H64D H 0.533035 0.490280 0.159561 0.057 Uiso 0.395(3) 1 calc R U P J 2
C65B C 0.6534(8) 0.5045(4) 0.1892(4) 0.0443(18) Uani 0.395(3) 1 d D U P J 2
H65C H 0.602691 0.518951 0.210734 0.053 Uiso 0.395(3) 1 calc R U P J 2
H65D H 0.687589 0.535309 0.175387 0.053 Uiso 0.395(3) 1 calc R U P J 2
C66B C 0.9477(11) 0.3396(4) 0.0668(4) 0.061(2) Uani 0.395(3) 1 d D U P J 2
H66C H 1.016863 0.327213 0.064887 0.073 Uiso 0.395(3) 1 calc R U P J 2
H66D H 0.910948 0.321422 0.041421 0.073 Uiso 0.395(3) 1 calc R U P J 2
C67B C 0.9485(15) 0.3928(5) 0.0555(6) 0.059(2) Uani 0.395(3) 1 d D U P J 2
H67C H 1.015402 0.402041 0.044164 0.071 Uiso 0.395(3) 1 calc R U P J 2
H67D H 0.902173 0.398467 0.028925 0.071 Uiso 0.395(3) 1 calc R U P J 2
N5B N 0.9088(8) 0.3206(4) 0.1106(4) 0.049(2) Uani 0.395(3) 1 d D U P J 2
N6B N 0.7243(8) 0.4801(5) 0.2189(4) 0.042(2) Uani 0.395(3) 1 d D U P J 2
O4B O 0.9238(7) 0.4264(3) 0.0909(3) 0.052(2) Uani 0.395(3) 1 d D U P J 2
O5B O 0.8846(7) 0.4863(4) 0.1624(3) 0.052(2) Uani 0.395(3) 1 d D U P J 2
O6B O 0.6200(7) 0.4270(3) 0.1492(4) 0.064(2) Uani 0.395(3) 1 d D U P J 2
O7B O 0.7839(11) 0.3732(6) 0.2443(4) 0.043(2) Uani 0.395(3) 1 d D U P J 2
O8B O 0.7054(7) 0.3405(4) 0.1115(4) 0.060(2) Uani 0.395(3) 1 d D U P J 2
O9B O 0.9674(6) 0.3679(3) 0.2005(3) 0.0379(18) Uani 0.395(3) 1 d D U P J 2

loop_
_atom_site_aniso_label
_atom_site_aniso_U_11
_atom_site_aniso_U_22
_atom_site_aniso_U_33
_atom_site_aniso_U_23
_atom_site_aniso_U_13
_atom_site_aniso_U_12
B1 0.0314(19) 0.0294(19) 0.0258(18) -0.0004(15) 0.0015(16) -0.0068(16)
C1 0.0273(17) 0.050(2) 0.044(2) 0.0195(18) -0.0037(16) 0.0021(17)
C2 0.0224(17) 0.040(2) 0.058(2) 0.0229(18) 0.0027(17) 0.0013(16)
C3 0.036(2) 0.067(3) 0.051(2) 0.025(2) -0.0097(19) -0.010(2)
C4 0.0214(15) 0.0327(17) 0.0264(16) 0.0017(13) 0.0003(13) 0.0050(13)
C5 0.0274(17) 0.060(2) 0.0274(17) -0.0141(17) -0.0037(14) 0.0106(16)
C6 0.0221(16) 0.050(2) 0.0341(18) -0.0158(16) 0.0023(14) -0.0045(15)
C7 0.053(2) 0.0357(18) 0.0233(17) 0.0064(14) 0.0086(16) 0.0166(17)
C8 0.091(3) 0.039(2) 0.038(2) 0.0053(18) 0.005(2) 0.026(2)
C9 0.051(2) 0.0343(19) 0.041(2) 0.0077(16) 0.0222(18) 0.0049(18)
C10 0.077(3) 0.060(3) 0.0252(18) 0.0037(18) 0.0017(19) 0.021(2)
C11 0.0327(17) 0.0292(17) 0.0280(17) -0.0065(14) 0.0037(14) -0.0075(14)
C12 0.0370(19) 0.036(2) 0.046(2) 0.0000(16) 0.0079(17) -0.0059(16)
C13 0.051(2) 0.036(2) 0.051(2) 0.0004(18) 0.0174(19) -0.0125(18)
C14 0.037(2) 0.049(2) 0.042(2) -0.0149(17) 0.0142(17) -0.0157(17)
C15 0.0326(18) 0.051(2) 0.0323(19) -0.0129(16) 0.0081(16) -0.0011(17)
C16 0.0384(18) 0.0364(19) 0.0277(17) -0.0057(15) 0.0067(15) -0.0036(15)
C17 0.0276(16) 0.0340(18) 0.0345(18) 0.0061(14) 0.0072(14) -0.0083(14)
C18 0.037(2) 0.041(2) 0.048(2) 0.0095(17) -0.0036(17) -0.0069(17)
C19 0.040(2) 0.061(3) 0.062(3) 0.027(2) -0.011(2) -0.012(2)
C20 0.057(3) 0.044(2) 0.080(3) 0.028(2) 0.018(2) 0.009(2)
C21 0.090(4) 0.039(2) 0.058(3) 0.010(2) 0.020(3) 0.017(2)
C22 0.062(3) 0.036(2) 0.043(2) 0.0043(17) 0.005(2) 0.0033(19)
C23 0.0345(18) 0.0335(18) 0.0229(16) 0.0076(13) -0.0077(14) -0.0085(14)
C24 0.046(2) 0.0294(17) 0.0233(16) 0.0022(14) 0.0001(15) -0.0039(15)
C25 0.062(2) 0.0267(17) 0.0226(16) 0.0010(14) -0.0044(16) -0.0072(17)
C26A 0.049(8) 0.029(6) 0.038(9) 0.001(6) -0.001(7) -0.010(6)
C27A 0.048(8) 0.035(10) 0.037(10) -0.002(8) 0.002(8) -0.011(7)
C28A 0.039(11) 0.027(7) 0.035(7) -0.004(5) -0.003(8) -0.017(8)
C29A 0.056(13) 0.019(10) 0.039(10) -0.004(7) -0.001(9) -0.019(8)
C26B 0.056(7) 0.033(5) 0.023(5) 0.004(3) -0.011(4) -0.023(4)
C27B 0.055(6) 0.051(7) 0.042(6) 0.014(5) -0.029(5) -0.027(5)
C28B 0.082(10) 0.049(5) 0.039(4) -0.010(4) -0.006(7) -0.033(7)
C29B 0.062(6) 0.039(6) 0.023(4) 0.012(4) -0.010(5) -0.013(5)
Mn1 0.0224(3) 0.0401(3) 0.0359(3) 0.0151(3) -0.0038(2) -0.0044(2)
N1 0.0238(13) 0.0332(15) 0.0265(13) -0.0035(12) 0.0033(11) -0.0010(12)
N2 0.0336(15) 0.0275(14) 0.0227(13) 0.0035(11) -0.0009(12) -0.0069(12)
N3 0.0237(13) 0.0440(17) 0.0239(13) 0.0010(12) 0.0018(11) 0.0111(12)
N4 0.0498(18) 0.0316(15) 0.0260(14) 0.0058(12) -0.0113(13) -0.0149(13)
Na1 0.0419(8) 0.0288(7) 0.0380(7) 0.0003(6) -0.0037(6) -0.0014(6)
O1 0.0329(14) 0.0555(17) 0.077(2) 0.0293(16) 0.0065(14) -0.0086(13)
O2 0.0426(16) 0.0455(16) 0.086(2) 0.0227(16) 0.0185(16) 0.0144(14)
O3 0.0522(18) 0.108(3) 0.072(2) 0.044(2) -0.0277(17) -0.0063(19)
C50A 0.058(3) 0.046(3) 0.043(3) 0.008(3) 0.013(3) 0.001(3)
C51A 0.079(3) 0.046(3) 0.051(3) 0.009(2) -0.001(3) -0.007(3)
C52A 0.047(3) 0.034(3) 0.047(3) -0.001(3) -0.002(3) -0.015(2)
C53A 0.048(3) 0.034(3) 0.039(3) 0.002(2) -0.005(3) -0.010(3)
C54A 0.035(3) 0.032(3) 0.042(3) 0.000(2) 0.003(2) 0.002(2)
C55A 0.038(3) 0.037(3) 0.041(3) 0.005(2) 0.006(3) -0.001(2)
C56A 0.049(3) 0.029(3) 0.036(3) 0.004(3) -0.004(3) 0.003(3)
C57A 0.042(4) 0.066(5) 0.046(3) -0.002(4) -0.001(3) 0.009(4)
C58A 0.072(3) 0.055(3) 0.053(3) -0.003(3) -0.008(3) 0.016(3)
C59A 0.070(3) 0.060(3) 0.048(3) -0.010(3) -0.007(3) 0.022(3)
C60A 0.083(4) 0.036(3) 0.060(3) -0.005(3) -0.010(4) -0.003(3)
C61A 0.077(4) 0.042(3) 0.054(3) 0.000(3) -0.011(4) -0.017(3)
C62A 0.073(4) 0.083(4) 0.086(4) -0.009(4) -0.032(4) -0.015(3)
C63A 0.060(3) 0.075(3) 0.064(4) 0.002(3) -0.023(3) -0.008(3)
C64A 0.043(3) 0.058(4) 0.053(3) 0.019(3) 0.000(3) 0.014(3)
C65A 0.040(3) 0.044(3) 0.056(3) 0.015(3) 0.002(3) 0.011(2)
C66A 0.062(4) 0.054(3) 0.041(3) -0.011(3) -0.005(3) 0.013(3)
C67A 0.073(5) 0.060(3) 0.048(3) -0.012(3) -0.007(3) 0.020(3)
N5A 0.065(4) 0.045(3) 0.043(3) -0.011(3) -0.012(3) 0.006(3)
N6A 0.039(3) 0.026(3) 0.066(3) 0.015(3) -0.013(3) -0.004(2)
O4A 0.040(3) 0.046(2) 0.047(3) -0.004(2) -0.004(2) 0.009(2)
O5A 0.053(3) 0.051(3) 0.026(3) 0.005(2) -0.010(2) -0.018(2)
O6A 0.043(3) 0.049(3) 0.059(3) 0.007(2) -0.009(2) -0.003(2)
O7A 0.053(3) 0.030(3) 0.041(3) 0.005(2) 0.002(2) 0.012(3)
O8A 0.066(3) 0.063(3) 0.062(4) -0.019(3) -0.012(3) -0.015(3)
O9A 0.046(3) 0.052(3) 0.041(3) -0.003(2) -0.004(2) 0.005(3)
C50B 0.059(4) 0.046(3) 0.043(3) 0.006(3) 0.007(3) 0.002(3)
C51B 0.053(4) 0.049(4) 0.041(3) 0.005(3) 0.005(3) -0.007(3)
C52B 0.048(3) 0.035(3) 0.050(4) 0.004(3) -0.001(3) -0.009(3)
C53B 0.049(4) 0.039(4) 0.042(4) 0.000(3) -0.003(3) -0.013(3)
C54B 0.035(4) 0.035(3) 0.044(4) 0.001(3) 0.006(3) 0.002(3)
C55B 0.041(4) 0.037(3) 0.040(3) 0.001(3) 0.002(3) 0.000(3)
C56B 0.055(4) 0.050(5) 0.051(5) 0.014(4) -0.001(4) 0.008(4)
C57B 0.041(4) 0.051(6) 0.034(4) -0.014(4) -0.010(3) -0.003(4)
C58B 0.052(4) 0.042(3) 0.036(3) -0.001(3) 0.003(3) 0.010(3)
C59B 0.059(4) 0.050(4) 0.038(4) -0.006(4) 0.006(4) 0.014(3)
C60B 0.071(5) 0.041(4) 0.057(4) -0.009(3) -0.012(4) -0.007(3)
C61B 0.070(5) 0.041(3) 0.055(4) -0.010(3) -0.015(4) -0.015(4)
C62B 0.058(4) 0.070(4) 0.074(5) 0.005(4) -0.024(4) -0.019(4)
C63B 0.063(4) 0.084(4) 0.086(5) -0.006(4) -0.017(4) -0.013(4)
C64B 0.049(4) 0.050(4) 0.045(4) 0.018(3) -0.001(3) 0.020(3)
C65B 0.042(3) 0.040(4) 0.050(4) 0.012(3) 0.002(3) 0.011(3)
C66B 0.071(4) 0.059(3) 0.053(4) -0.011(3) 0.002(4) 0.012(4)
C67B 0.065(5) 0.061(3) 0.051(4) -0.014(3) 0.002(4) 0.016(4)
N5B 0.054(5) 0.049(4) 0.044(4) -0.017(3) -0.006(4) -0.002(4)
N6B 0.038(4) 0.026(4) 0.062(4) 0.012(3) -0.010(3) -0.003(3)
O4B 0.067(5) 0.043(3) 0.047(4) -0.007(3) 0.017(4) -0.002(4)
O5B 0.075(5) 0.057(4) 0.022(4) -0.004(3) 0.004(3) -0.034(4)
O6B 0.071(4) 0.051(4) 0.071(5) -0.001(4) -0.031(4) -0.004(3)
O7B 0.053(4) 0.032(4) 0.043(4) 0.003(3) 0.002(4) 0.008(4)
O8B 0.063(4) 0.060(4) 0.057(5) -0.025(4) -0.006(4) -0.012(3)
O9B 0.043(3) 0.032(4) 0.039(3) 0.000(3) -0.002(3) 0.005(3)

loop_
_atom_type_symbol
_atom_type_description
_atom_type_scat_dispersion_real
_atom_type_scat_dispersion_imag
_atom_type_scat_source
C C 0.0181 0.0091 'International Tables Vol C Tables 4.2.6.8 and 6.1.1.4'
H H 0.0000 0.0000 'International Tables Vol C Tables 4.2.6.8 and 6.1.1.4'
B B 0.0090 0.0039 'International Tables Vol C Tables 4.2.6.8 and 6.1.1.4'
N N 0.0311 0.0180 'International Tables Vol C Tables 4.2.6.8 and 6.1.1.4'
O O 0.0492 0.0322 'International Tables Vol C Tables 4.2.6.8 and 6.1.1.4'
Na Na 0.1353 0.1239 'International Tables Vol C Tables 4.2.6.8 and 6.1.1.4'
Mn Mn -0.5299 2.8052 'International Tables Vol C Tables 4.2.6.8 and 6.1.1.4'

loop_
_geom_angle_atom_site_label_1
_geom_angle_atom_site_label_2
_geom_angle_atom_site_label_3
_geom_angle
_geom_angle_site_symmetry_1
_geom_angle_site_symmetry_3
_geom_angle_publ_flag
N1 B1 N2 105.8(3) . . ?
N1 B1 C17 111.0(3) . . ?
N2 B1 C17 111.8(3) . . ?
N1 B1 C11 109.6(3) . . ?
N2 B1 C11 107.8(3) . . ?
C17 B1 C11 110.7(3) . . ?
O1 C1 Mn1 173.2(3) . . ?
O2 C2 Mn1 178.5(3) . . ?
O3 C3 Mn1 175.9(4) . . ?
N1 C4 N3 105.4(3) . . ?
N1 C4 Mn1 115.7(2) . . ?
N3 C4 Mn1 137.8(2) . . ?
C6 C5 N3 106.9(3) . . ?
C6 C5 H5 126.6 . . ?
N3 C5 H5 126.6 . . ?
C5 C6 N1 108.3(3) . . ?
C5 C6 H6 125.9 . . ?
N1 C6 H6 125.9 . . ?
N3 C7 C9 111.0(3) . . ?
N3 C7 C8 107.8(3) . . ?
C9 C7 C8 111.3(4) . . ?
N3 C7 C10 109.7(3) . . ?
C9 C7 C10 107.7(3) . . ?
C8 C7 C10 109.3(3) . . ?
C7 C8 H8A 109.5 . . ?
C7 C8 H8B 109.5 . . ?
H8A C8 H8B 109.5 . . ?
C7 C8 H8C 109.5 . . ?
H8A C8 H8C 109.5 . . ?
H8B C8 H8C 109.5 . . ?
C7 C9 H9A 109.5 . . ?
C7 C9 H9B 109.5 . . ?
H9A C9 H9B 109.5 . . ?
C7 C9 H9C 109.5 . . ?
H9A C9 H9C 109.5 . . ?
H9B C9 H9C 109.5 . . ?
C7 C10 H10A 109.5 . . ?
C7 C10 H10B 109.5 . . ?
H10A C10 H10B 109.5 . . ?
C7 C10 H10C 109.5 . . ?
H10A C10 H10C 109.5 . . ?
H10B C10 H10C 109.5 . . ?
C12 C11 C16 115.8(3) . . ?
C12 C11 B1 122.4(3) . . ?
C16 C11 B1 121.8(3) . . ?
C13 C12 C11 122.1(4) . . ?
C13 C12 H12 118.9 . . ?
C11 C12 H12 118.9 . . ?
C14 C13 C12 120.3(4) . . ?
C14 C13 H13 119.8 . . ?
C12 C13 H13 119.8 . . ?
C13 C14 C15 119.5(3) . . ?
C13 C14 H14 120.2 . . ?
C15 C14 H14 120.2 . . ?
C14 C15 C16 119.6(4) . . ?
C14 C15 H15 120.2 . . ?
C16 C15 H15 120.2 . . ?
C15 C16 C11 122.6(3) . . ?
C15 C16 H16 118.7 . . ?
C11 C16 H16 118.7 . . ?
C22 C17 C18 115.7(4) . . ?
C22 C17 B1 121.3(3) . . ?
C18 C17 B1 122.6(3) . . ?
C19 C18 C17 122.3(4) . . ?
C19 C18 H18 118.8 . . ?
C17 C18 H18 118.8 . . ?
C20 C19 C18 119.8(4) . . ?
C20 C19 H19 120.1 . . ?
C18 C19 H19 120.1 . . ?
C19 C20 C21 119.8(4) . . ?
C19 C20 H20 120.1 . . ?
C21 C20 H20 120.1 . . ?
C20 C21 C22 119.8(4) . . ?
C20 C21 H21 120.1 . . ?
C22 C21 H21 120.1 . . ?
C21 C22 C17 122.6(4) . . ?
C21 C22 H22 118.7 . . ?
C17 C22 H22 118.7 . . ?
N2 C23 N4 104.4(3) . . ?
N2 C23 Mn1 116.5(2) . . ?
N4 C23 Mn1 138.6(2) . . ?
C25 C24 N2 107.9(3) . . ?
C25 C24 H24 126.1 . . ?
N2 C24 H24 126.1 . . ?
C24 C25 N4 106.9(3) . . ?
C24 C25 H25 126.5 . . ?
N4 C25 H25 126.5 . . ?
C29A C26A C28A 111(3) . . ?
C29A C26A C27A 104(3) . . ?
C28A C26A C27A 113(3) . . ?
C29A C26A N4 106(3) . . ?
C28A C26A N4 116(2) . . ?
C27A C26A N4 106(3) . . ?
C26A C27A H27A 109.5 . . ?
C26A C27A H27B 109.5 . . ?
H27A C27A H27B 109.5 . . ?
C26A C27A H27C 109.5 . . ?
H27A C27A H27C 109.5 . . ?
H27B C27A H27C 109.5 . . ?
C26A C28A H28A 109.5 . . ?
C26A C28A H28B 109.5 . . ?
H28A C28A H28B 109.5 . . ?
C26A C28A H28C 109.5 . . ?
H28A C28A H28C 109.5 . . ?
H28B C28A H28C 109.5 . . ?
C26A C29A H29A 109.5 . . ?
C26A C29A H29B 109.5 . . ?
H29A C29A H29B 109.5 . . ?
C26A C29A H29C 109.5 . . ?
H29A C29A H29C 109.5 . . ?
H29B C29A H29C 109.5 . . ?
N4 C26B C28B 107.6(9) . . ?
N4 C26B C27B 111.4(11) . . ?
C28B C26B C27B 107.3(9) . . ?
N4 C26B C29B 108.8(12) . . ?
C28B C26B C29B 108.3(12) . . ?
C27B C26B C29B 113.2(12) . . ?
C26B C27B H27D 109.5 . . ?
C26B C27B H27E 109.5 . . ?
H27D C27B H27E 109.5 . . ?
C26B C27B H27F 109.5 . . ?
H27D C27B H27F 109.5 . . ?
H27E C27B H27F 109.5 . . ?
C26B C28B H28D 109.5 . . ?
C26B C28B H28E 109.5 . . ?
H28D C28B H28E 109.5 . . ?
C26B C28B H28F 109.5 . . ?
H28D C28B H28F 109.5 . . ?
H28E C28B H28F 109.5 . . ?
C26B C29B H29D 109.5 . . ?
C26B C29B H29E 109.5 . . ?
H29D C29B H29E 109.5 . . ?
C26B C29B H29F 109.5 . . ?
H29D C29B H29F 109.5 . . ?
H29E C29B H29F 109.5 . . ?
C2 Mn1 C1 96.92(17) . . ?
C2 Mn1 C3 87.0(2) . . ?
C1 Mn1 C3 93.55(17) . . ?
C2 Mn1 C23 153.28(15) . . ?
C1 Mn1 C23 109.78(16) . . ?
C3 Mn1 C23 90.09(18) . . ?
C2 Mn1 C4 85.70(15) . . ?
C1 Mn1 C4 112.09(15) . . ?
C3 Mn1 C4 154.00(16) . . ?
C23 Mn1 C4 85.36(13) . . ?
C4 N1 C6 109.6(3) . . ?
C4 N1 B1 125.0(3) . . ?
C6 N1 B1 125.4(3) . . ?
C23 N2 C24 110.6(3) . . ?
C23 N2 B1 124.2(3) . . ?
C24 N2 B1 125.3(3) . . ?
C4 N3 C5 109.8(3) . . ?
C4 N3 C7 127.4(3) . . ?
C5 N3 C7 122.2(3) . . ?
C23 N4 C25 110.2(3) . . ?
C23 N4 C26A 136.5(16) . . ?
C25 N4 C26A 112.9(15) . . ?
O5B Na1 O8B 144.0(3) . . ?
O5B Na1 O7B 105.0(4) . . ?
O8B Na1 O7B 107.0(5) . . ?
O5A Na1 O7A 96.8(3) . . ?
O5A Na1 O9A 84.52(19) . . ?
O7A Na1 O9A 65.9(2) . . ?
O5B Na1 O9B 85.1(3) . . ?
O8B Na1 O9B 122.8(3) . . ?
O7B Na1 O9B 66.3(3) . . ?
O5B Na1 O4B 62.0(3) . . ?
O8B Na1 O4B 95.3(3) . . ?
O7B Na1 O4B 150.5(4) . . ?
O9B Na1 O4B 85.5(3) . . ?
O5A Na1 O4A 70.12(18) . . ?
O7A Na1 O4A 163.0(3) . . ?
O9A Na1 O4A 101.11(18) . . ?
O5A Na1 O6A 104.44(18) . . ?
O7A Na1 O6A 108.5(2) . . ?
O9A Na1 O6A 170.22(19) . . ?
O4A Na1 O6A 85.86(18) . . ?
O5A Na1 O8A 167.7(2) . . ?
O7A Na1 O8A 93.1(3) . . ?
O9A Na1 O8A 106.3(2) . . ?
O4A Na1 O8A 101.4(2) . . ?
O6A Na1 O8A 65.25(19) . . ?
O5B Na1 O6B 99.4(3) . . ?
O8B Na1 O6B 63.5(3) . . ?
O7B Na1 O6B 92.4(4) . . ?
O9B Na1 O6B 158.6(3) . . ?
O4B Na1 O6B 115.1(3) . . ?
O4A C50A C51A 120.8(12) . . ?
O4A C50A H50A 107.1 . . ?
C51A C50A H50A 107.1 . . ?
O4A C50A H50B 107.1 . . ?
C51A C50A H50B 107.1 . . ?
H50A C50A H50B 106.8 . . ?
C50A C51A O5A 109.8(7) . . ?
C50A C51A H51A 109.7 . . ?
O5A C51A H51A 109.7 . . ?
C50A C51A H51B 109.7 . . ?
O5A C51A H51B 109.7 . . ?
H51A C51A H51B 108.2 . . ?
O5A C52A C53A 124.1(6) . . ?
O5A C52A H52A 106.3 . . ?
C53A C52A H52A 106.3 . . ?
O5A C52A H52B 106.3 . . ?
C53A C52A H52B 106.3 . . ?
H52A C52A H52B 106.4 . . ?
N6A C53A C52A 107.5(6) . . ?
N6A C53A H53A 110.2 . . ?
C52A C53A H53A 110.2 . . ?
N6A C53A H53B 110.2 . . ?
C52A C53A H53B 110.2 . . ?
H53A C53A H53B 108.5 . . ?
N6A C54A C55A 107.5(6) . . ?
N6A C54A H54A 110.2 . . ?
C55A C54A H54A 110.2 . . ?
N6A C54A H54B 110.2 . . ?
C55A C54A H54B 110.2 . . ?
H54A C54A H54B 108.5 . . ?
O7A C55A C54A 111.8(7) . . ?
O7A C55A H55A 109.3 . . ?
C54A C55A H55A 109.3 . . ?
O7A C55A H55B 109.3 . . ?
C54A C55A H55B 109.3 . . ?
H55A C55A H55B 107.9 . . ?
O7A C56A C57A 103.2(6) . . ?
O7A C56A H56A 111.1 . . ?
C57A C56A H56A 111.1 . . ?
O7A C56A H56B 111.1 . . ?
C57A C56A H56B 111.1 . . ?
H56A C56A H56B 109.1 . . ?
O9A C57A C56A 114.5(7) . . ?
O9A C57A H57A 108.6 . . ?
C56A C57A H57A 108.6 . . ?
O9A C57A H57B 108.6 . . ?
C56A C57A H57B 108.6 . . ?
H57A C57A H57B 107.6 . . ?
O9A C58A C59A 109.0(6) . . ?
O9A C58A H58A 109.9 . . ?
C59A C58A H58A 109.9 . . ?
O9A C58A H58B 109.9 . . ?
C59A C58A H58B 109.9 . . ?
H58A C58A H58B 108.3 . . ?
C58A C59A N5A 115.0(7) . . ?
C58A C59A H59A 108.5 . . ?
N5A C59A H59A 108.5 . . ?
C58A C59A H59B 108.5 . . ?
N5A C59A H59B 108.5 . . ?
H59A C59A H59B 107.5 . . ?
C61A C60A N5A 114.3(7) . . ?
C61A C60A H60A 108.7 . . ?
N5A C60A H60A 108.7 . . ?
C61A C60A H60B 108.7 . . ?
N5A C60A H60B 108.7 . . ?
H60A C60A H60B 107.6 . . ?
O8A C61A C60A 105.6(8) . . ?
O8A C61A H61A 110.6 . . ?
C60A C61A H61A 110.6 . . ?
O8A C61A H61B 110.6 . . ?
C60A C61A H61B 110.6 . . ?
H61A C61A H61B 108.7 . . ?
C63A C62A O8A 120.9(7) . . ?
C63A C62A H62A 107.1 . . ?
O8A C62A H62A 107.1 . . ?
C63A C62A H62B 107.1 . . ?
O8A C62A H62B 107.1 . . ?
H62A C62A H62B 106.8 . . ?
C62A C63A O6A 124.0(8) . . ?
C62A C63A H63A 106.3 . . ?
O6A C63A H63A 106.3 . . ?
C62A C63A H63B 106.3 . . ?
O6A C63A H63B 106.3 . . ?
H63A C63A H63B 106.4 . . ?
C65A C64A O6A 130.6(7) . . ?
C65A C64A H64A 104.6 . . ?
O6A C64A H64A 104.6 . . ?
C65A C64A H64B 104.6 . . ?
O6A C64A H64B 104.6 . . ?
H64A C64A H64B 105.7 . . ?
C64A C65A N6A 112.9(7) . . ?
C64A C65A H65A 109.0 . . ?
N6A C65A H65A 109.0 . . ?
C64A C65A H65B 109.0 . . ?
N6A C65A H65B 109.0 . . ?
H65A C65A H65B 107.8 . . ?
C67A C66A N5A 115.4(7) . . ?
C67A C66A H66A 108.4 . . ?
N5A C66A H66A 108.4 . . ?
C67A C66A H66B 108.4 . . ?
N5A C66A H66B 108.4 . . ?
H66A C66A H66B 107.5 . . ?
O4A C67A C66A 120.0(9) . . ?
O4A C67A H67A 107.3 . . ?
C66A C67A H67A 107.3 . . ?
O4A C67A H67B 107.3 . . ?
C66A C67A H67B 107.3 . . ?
H67A C67A H67B 106.9 . . ?
C66A N5A C59A 109.7(7) . . ?
C66A N5A C60A 114.6(7) . . ?
C59A N5A C60A 112.5(7) . . ?
C66A N5A Na1 106.6(4) . . ?
C59A N5A Na1 107.3(5) . . ?
C60A N5A Na1 105.7(6) . . ?
C53A N6A C65A 108.7(6) . . ?
C53A N6A C54A 109.8(6) . . ?
C65A N6A C54A 107.1(6) . . ?
C53A N6A Na1 108.4(5) . . ?
C65A N6A Na1 111.8(5) . . ?
C54A N6A Na1 111.1(4) . . ?
C67A O4A C50A 117.6(10) . . ?
C67A O4A Na1 115.3(6) . . ?
C50A O4A Na1 109.6(5) . . ?
C52A O5A C51A 103.4(5) . . ?
C52A O5A Na1 116.8(4) . . ?
C51A O5A Na1 108.8(4) . . ?
C63A O6A C64A 118.6(7) . . ?
C63A O6A Na1 116.3(5) . . ?
C64A O6A Na1 115.1(4) . . ?
C55A O7A C56A 114.0(7) . . ?
C55A O7A Na1 117.9(5) . . ?
C56A O7A Na1 112.4(6) . . ?
C61A O8A C62A 97.0(7) . . ?
C61A O8A Na1 122.0(5) . . ?
C62A O8A Na1 108.1(5) . . ?
C57A O9A C58A 102.1(6) . . ?
C57A O9A Na1 114.1(5) . . ?
C58A O9A Na1 120.0(5) . . ?
O4B C50B C51B 88.6(12) . . ?
O4B C50B H50C 113.9 . . ?
C51B C50B H50C 113.9 . . ?
O4B C50B H50D 113.9 . . ?
C51B C50B H50D 113.9 . . ?
H50C C50B H50D 111.1 . . ?
C50B C51B O5B 95.0(14) . . ?
C50B C51B H51C 112.7 . . ?
O5B C51B H51C 112.7 . . ?
C50B C51B H51D 112.7 . . ?
O5B C51B H51D 112.7 . . ?
H51C C51B H51D 110.2 . . ?
O5B C52B C53B 112.4(10) . . ?
O5B C52B H52C 109.1 . . ?
C53B C52B H52C 109.1 . . ?
O5B C52B H52D 109.1 . . ?
C53B C52B H52D 109.1 . . ?
H52C C52B H52D 107.8 . . ?
N6B C53B C52B 115.3(10) . . ?
N6B C53B H53C 108.4 . . ?
C52B C53B H53C 108.4 . . ?
N6B C53B H53D 108.4 . . ?
C52B C53B H53D 108.4 . . ?
H53C C53B H53D 107.5 . . ?
N6B C54B C55B 116.9(9) . . ?
N6B C54B H54C 108.1 . . ?
C55B C54B H54C 108.1 . . ?
N6B C54B H54D 108.1 . . ?
C55B C54B H54D 108.1 . . ?
H54C C54B H54D 107.3 . . ?
O7B C55B C54B 109.3(9) . . ?
O7B C55B H55C 109.8 . . ?
C54B C55B H55C 109.8 . . ?
O7B C55B H55D 109.8 . . ?
C54B C55B H55D 109.8 . . ?
H55C C55B H55D 108.3 . . ?
O7B C56B C57B 116.0(11) . . ?
O7B C56B H56C 108.3 . . ?
C57B C56B H56C 108.3 . . ?
O7B C56B H56D 108.3 . . ?
C57B C56B H56D 108.3 . . ?
H56C C56B H56D 107.4 . . ?
O9B C57B C56B 118.7(11) . . ?
O9B C57B H57C 107.6 . . ?
C56B C57B H57C 107.6 . . ?
O9B C57B H57D 107.6 . . ?
C56B C57B H57D 107.6 . . ?
H57C C57B H57D 107.1 . . ?
O9B C58B C59B 113.6(9) . . ?
O9B C58B H58C 108.9 . . ?
C59B C58B H58C 108.9 . . ?
O9B C58B H58D 108.9 . . ?
C59B C58B H58D 108.9 . . ?
H58C C58B H58D 107.7 . . ?
C58B C59B N5B 108.8(9) . . ?
C58B C59B H59C 109.9 . . ?
N5B C59B H59C 109.9 . . ?
C58B C59B H59D 109.9 . . ?
N5B C59B H59D 109.9 . . ?
H59C C59B H59D 108.3 . . ?
N5B C60B C61B 114.2(11) . . ?
N5B C60B H60C 108.7 . . ?
C61B C60B H60C 108.7 . . ?
N5B C60B H60D 108.7 . . ?
C61B C60B H60D 108.7 . . ?
H60C C60B H60D 107.6 . . ?
O8B C61B C60B 113.4(11) . . ?
O8B C61B H61C 108.9 . . ?
C60B C61B H61C 108.9 . . ?
O8B C61B H61D 108.9 . . ?
C60B C61B H61D 108.9 . . ?
H61C C61B H61D 107.7 . . ?
C63B C62B O8B 110.1(11) . . ?
C63B C62B H62C 109.6 . . ?
O8B C62B H62C 109.6 . . ?
C63B C62B H62D 109.6 . . ?
O8B C62B H62D 109.6 . . ?
H62C C62B H62D 108.1 . . ?
O6B C63B C62B 133.1(14) . . ?
O6B C63B H63C 103.9 . . ?
C62B C63B H63C 103.9 . . ?
O6B C63B H63D 103.9 . . ?
C62B C63B H63D 103.9 . . ?
H63C C63B H63D 105.4 . . ?
C65B C64B O6B 113.9(10) . . ?
C65B C64B H64C 108.8 . . ?
O6B C64B H64C 108.8 . . ?
C65B C64B H64D 108.8 . . ?
O6B C64B H64D 108.8 . . ?
H64C C64B H64D 107.7 . . ?
C64B C65B N6B 128.0(10) . . ?
C64B C65B H65C 105.3 . . ?
N6B C65B H65C 105.3 . . ?
C64B C65B H65D 105.3 . . ?
N6B C65B H65D 105.3 . . ?
H65C C65B H65D 106.0 . . ?
C67B C66B N5B 122.1(11) . . ?
C67B C66B H66C 106.8 . . ?
N5B C66B H66C 106.8 . . ?
C67B C66B H66D 106.8 . . ?
N5B C66B H66D 106.8 . . ?
H66C C66B H66D 106.6 . . ?
O4B C67B C66B 116.0(13) . . ?
O4B C67B H67C 108.3 . . ?
C66B C67B H67C 108.3 . . ?
O4B C67B H67D 108.3 . . ?
C66B C67B H67D 108.3 . . ?
H67C C67B H67D 107.4 . . ?
C66B N5B C60B 111.4(12) . . ?
C66B N5B C59B 111.6(10) . . ?
C60B N5B C59B 106.1(10) . . ?
C66B N5B Na1 111.6(7) . . ?
C60B N5B Na1 107.1(9) . . ?
C59B N5B Na1 108.8(7) . . ?
C54B N6B C65B 117.9(10) . . ?
C54B N6B C53B 116.1(10) . . ?
C65B N6B C53B 113.3(10) . . ?
C54B N6B Na1 101.1(7) . . ?
C65B N6B Na1 103.5(7) . . ?
C53B N6B Na1 101.6(7) . . ?
C67B O4B C50B 121.1(12) . . ?
C67B O4B Na1 122.2(8) . . ?
C50B O4B Na1 115.0(12) . . ?
C52B O5B C51B 118.3(9) . . ?
C52B O5B Na1 134.9(7) . . ?
C51B O5B Na1 104.1(6) . . ?
C63B O6B C64B 134.5(12) . . ?
C63B O6B Na1 112.1(9) . . ?
C64B O6B Na1 113.0(8) . . ?
C56B O7B C55B 111.4(11) . . ?
C56B O7B Na1 113.3(8) . . ?
C55B O7B Na1 119.4(9) . . ?
C61B O8B C62B 119.4(9) . . ?
C61B O8B Na1 124.8(7) . . ?
C62B O8B Na1 112.6(6) . . ?
C57B O9B C58B 119.1(9) . . ?
C57B O9B Na1 116.3(7) . . ?
C58B O9B Na1 112.2(6) . . ?

loop_
_geom_bond_atom_site_label_1
_geom_bond_atom_site_label_2
_geom_bond_distance
_geom_bond_site_symmetry_2
_geom_bond_publ_flag
B1 N1 1.571(5) . ?
B1 N2 1.573(5) . ?
B1 C17 1.620(5) . ?
B1 C11 1.633(5) . ?
C1 O1 1.174(4) . ?
C1 Mn1 1.791(4) . ?
C2 O2 1.168(5) . ?
C2 Mn1 1.778(4) . ?
C3 O3 1.166(5) . ?
C3 Mn1 1.795(4) . ?
C4 N1 1.358(4) . ?
C4 N3 1.372(4) . ?
C4 Mn1 2.080(3) . ?
C5 C6 1.334(5) . ?
C5 N3 1.390(5) . ?
C5 H5 0.9500 . ?
C6 N1 1.385(4) . ?
C6 H6 0.9500 . ?
C7 N3 1.494(4) . ?
C7 C9 1.518(5) . ?
C7 C8 1.527(5) . ?
C7 C10 1.533(5) . ?
C8 H8A 0.9800 . ?
C8 H8B 0.9800 . ?
C8 H8C 0.9800 . ?
C9 H9A 0.9800 . ?
C9 H9B 0.9800 . ?
C9 H9C 0.9800 . ?
C10 H10A 0.9800 . ?
C10 H10B 0.9800 . ?
C10 H10C 0.9800 . ?
C11 C12 1.393(5) . ?
C11 C16 1.396(5) . ?
C12 C13 1.391(5) . ?
C12 H12 0.9500 . ?
C13 C14 1.369(6) . ?
C13 H13 0.9500 . ?
C14 C15 1.379(6) . ?
C14 H14 0.9500 . ?
C15 C16 1.388(5) . ?
C15 H15 0.9500 . ?
C16 H16 0.9500 . ?
C17 C22 1.386(5) . ?
C17 C18 1.390(5) . ?
C18 C19 1.389(6) . ?
C18 H18 0.9500 . ?
C19 C20 1.364(7) . ?
C19 H19 0.9500 . ?
C20 C21 1.372(7) . ?
C20 H20 0.9500 . ?
C21 C22 1.381(6) . ?
C21 H21 0.9500 . ?
C22 H22 0.9500 . ?
C23 N2 1.368(4) . ?
C23 N4 1.382(4) . ?
C23 Mn1 2.067(4) . ?
C24 C25 1.347(5) . ?
C24 N2 1.375(4) . ?
C24 H24 0.9500 . ?
C25 N4 1.386(5) . ?
C25 H25 0.9500 . ?
C26A C29A 1.45(4) . ?
C26A C28A 1.47(3) . ?
C26A C27A 1.48(4) . ?
C26A N4 1.50(4) . ?
C27A H27A 0.9800 . ?
C27A H27B 0.9800 . ?
C27A H27C 0.9800 . ?
C28A H28A 0.9800 . ?
C28A H28B 0.9800 . ?
C28A H28C 0.9800 . ?
C29A H29A 0.9800 . ?
C29A H29B 0.9800 . ?
C29A H29C 0.9800 . ?
C26B N4 1.514(15) . ?
C26B C28B 1.529(13) . ?
C26B C27B 1.548(14) . ?
C26B C29B 1.560(17) . ?
C27B H27D 0.9800 . ?
C27B H27E 0.9800 . ?
C27B H27F 0.9800 . ?
C28B H28D 0.9800 . ?
C28B H28E 0.9800 . ?
C28B H28F 0.9800 . ?
C29B H29D 0.9800 . ?
C29B H29E 0.9800 . ?
C29B H29F 0.9800 . ?
Na1 O5A 2.442(6) . ?
Na1 O5B 2.445(9) . ?
Na1 O8B 2.456(9) . ?
Na1 O7B 2.523(13) . ?
Na1 O7A 2.547(8) . ?
Na1 O9A 2.556(6) . ?
Na1 O9B 2.566(8) . ?
Na1 O4B 2.581(8) . ?
Na1 O4A 2.581(6) . ?
Na1 O6A 2.592(5) . ?
Na1 O8A 2.607(6) . ?
Na1 O6B 2.673(10) . ?
C50A O4A 1.391(11) . ?
C50A C51A 1.418(13) . ?
C50A H50A 0.9900 . ?
C50A H50B 0.9900 . ?
C51A O5A 1.552(8) . ?
C51A H51A 0.9900 . ?
C51A H51B 0.9900 . ?
C52A O5A 1.445(8) . ?
C52A C53A 1.518(9) . ?
C52A H52A 0.9900 . ?
C52A H52B 0.9900 . ?
C53A N6A 1.488(8) . ?
C53A H53A 0.9900 . ?
C53A H53B 0.9900 . ?
C54A N6A 1.498(9) . ?
C54A C55A 1.504(8) . ?
C54A H54A 0.9900 . ?
C54A H54B 0.9900 . ?
C55A O7A 1.428(8) . ?
C55A H55A 0.9900 . ?
C55A H55B 0.9900 . ?
C56A O7A 1.454(10) . ?
C56A C57A 1.526(9) . ?
C56A H56A 0.9900 . ?
C56A H56B 0.9900 . ?
C57A O9A 1.414(9) . ?
C57A H57A 0.9900 . ?
C57A H57B 0.9900 . ?
C58A O9A 1.429(9) . ?
C58A C59A 1.468(10) . ?
C58A H58A 0.9900 . ?
C58A H58B 0.9900 . ?
C59A N5A 1.469(10) . ?
C59A H59A 0.9900 . ?
C59A H59B 0.9900 . ?
C60A C61A 1.483(10) . ?
C60A N5A 1.485(10) . ?
C60A H60A 0.9900 . ?
C60A H60B 0.9900 . ?
C61A O8A 1.407(9) . ?
C61A H61A 0.9900 . ?
C61A H61B 0.9900 . ?
C62A C63A 1.262(10) . ?
C62A O8A 1.575(10) . ?
C62A H62A 0.9900 . ?
C62A H62B 0.9900 . ?
C63A O6A 1.276(8) . ?
C63A H63A 0.9900 . ?
C63A H63B 0.9900 . ?
C64A C65A 1.404(9) . ?
C64A O6A 1.495(9) . ?
C64A H64A 0.9900 . ?
C64A H64B 0.9900 . ?
C65A N6A 1.491(9) . ?
C65A H65A 0.9900 . ?
C65A H65B 0.9900 . ?
C66A C67A 1.380(10) . ?
C66A N5A 1.461(9) . ?
C66A H66A 0.9900 . ?
C66A H66B 0.9900 . ?
C67A O4A 1.377(9) . ?
C67A H67A 0.9900 . ?
C67A H67B 0.9900 . ?
C50B O4B 1.392(14) . ?
C50B C51B 1.467(19) . ?
C50B H50C 0.9900 . ?
C50B H50D 0.9900 . ?
C51B O5B 1.621(12) . ?
C51B H51C 0.9900 . ?
C51B H51D 0.9900 . ?
C52B O5B 1.186(11) . ?
C52B C53B 1.493(12) . ?
C52B H52C 0.9900 . ?
C52B H52D 0.9900 . ?
C53B N6B 1.464(12) . ?
C53B H53C 0.9900 . ?
C53B H53D 0.9900 . ?
C54B N6B 1.404(12) . ?
C54B C55B 1.470(11) . ?
C54B H54C 0.9900 . ?
C54B H54D 0.9900 . ?
C55B O7B 1.426(13) . ?
C55B H55C 0.9900 . ?
C55B H55D 0.9900 . ?
C56B O7B 1.385(12) . ?
C56B C57B 1.473(13) . ?
C56B H56C 0.9900 . ?
C56B H56D 0.9900 . ?
C57B O9B 1.311(12) . ?
C57B H57C 0.9900 . ?
C57B H57D 0.9900 . ?
C58B O9B 1.422(11) . ?
C58B C59B 1.491(13) . ?
C58B H58C 0.9900 . ?
C58B H58D 0.9900 . ?
C59B N5B 1.498(13) . ?
C59B H59C 0.9900 . ?
C59B H59D 0.9900 . ?
C60B N5B 1.459(13) . ?
C60B C61B 1.482(14) . ?
C60B H60C 0.9900 . ?
C60B H60D 0.9900 . ?
C61B O8B 1.421(12) . ?
C61B H61C 0.9900 . ?
C61B H61D 0.9900 . ?
C62B C63B 1.245(14) . ?
C62B O8B 1.618(13) . ?
C62B H62C 0.9900 . ?
C62B H62D 0.9900 . ?
C63B O6B 1.179(12) . ?
C63B H63C 0.9900 . ?
C63B H63D 0.9900 . ?
C64B C65B 1.298(13) . ?
C64B O6B 1.465(12) . ?
C64B H64C 0.9900 . ?
C64B H64D 0.9900 . ?
C65B N6B 1.421(12) . ?
C65B H65C 0.9900 . ?
C65B H65D 0.9900 . ?
C66B C67B 1.391(14) . ?
C66B N5B 1.432(12) . ?
C66B H66C 0.9900 . ?
C66B H66D 0.9900 . ?
C67B O4B 1.361(13) . ?
C67B H67C 0.9900 . ?
C67B H67D 0.9900 . ?
